data_4107867
loop_
_publ_author_name
'Alfred J. Wooten'
'Patrick J. Carroll'
'Patrick J. Walsh'

_publ_section_title
;
 Insight into Substrate Binding in Shibasaki's Li3(THF)n(BINOLate)3Ln
 Complexes and Implications in Catalysis
;
_journal_name_full 'Journal of the American Chemical Society'
_journal_page_first 7407
_journal_page_last 7419
_journal_paper_doi 10.1021/ja7107933
_journal_volume 130
_journal_year 2008
_chemical_formula_sum 'C72 H72 Eu Li3 N6 O6'
_chemical_formula_weight 1290.14
_space_group_IT_number 5
_symmetry_cell_setting monoclinic
_symmetry_Int_Tables_number 5
_symmetry_space_group_name_Hall 'C 2y'
_symmetry_space_group_name_H-M 'C 1 2 1'
_atom_sites_solution_hydrogens geom
_atom_sites_solution_primary direct
_audit_creation_method SHELXL-97
_cell_angle_alpha 90.00
_cell_angle_beta 117.708(3)
_cell_angle_gamma 90.00
_cell_formula_units_Z 4
_cell_length_a 21.280(3)
_cell_length_b 15.4073(16)
_cell_length_c 21.986(3)
_cell_measurement_temperature 143(1)
_cell_volume 6381.9(14)
_computing_data_collection 'CrystalClear (Rigaku, 1999)'
_computing_data_reduction 'CrystalClear (Rigaku, 1999)'
_computing_structure_refinement 'SHELXL-97 (Sheldrick, 1997)'
_computing_structure_solution 'SIR97 (Altomare, 1999)'
_diffrn_ambient_temperature 143(1)
_diffrn_measured_fraction_theta_full 0.992
_diffrn_measured_fraction_theta_max 0.992
_diffrn_measurement_device 'CCD Area Detector'
_diffrn_measurement_device_type 'Rigaku Mercury'
_diffrn_measurement_method 'phi and omega rotations'
_diffrn_radiation_monochromator graphite
_diffrn_radiation_source 'rotating anode'
_diffrn_radiation_type MoK\a
_diffrn_radiation_wavelength 0.71069
_diffrn_reflns_av_R_equivalents 0.0418
_diffrn_reflns_av_sigmaI/netI 0.0564
_diffrn_reflns_limit_h_max 26
_diffrn_reflns_limit_h_min -27
_diffrn_reflns_limit_k_max 20
_diffrn_reflns_limit_k_min -18
_diffrn_reflns_limit_l_max 28
_diffrn_reflns_limit_l_min -26
_diffrn_reflns_number 41168
_diffrn_reflns_theta_full 27.49
_diffrn_reflns_theta_max 27.49
_diffrn_reflns_theta_min 2.64
_exptl_absorpt_coefficient_mu 1.040
_exptl_absorpt_correction_T_max 1.0000
_exptl_absorpt_correction_T_min 0.7589
_exptl_absorpt_correction_type multi-scan
_exptl_crystal_density_diffrn 1.343
_exptl_crystal_F_000 2664
_exptl_crystal_size_max 0.34
_exptl_crystal_size_mid 0.23
_exptl_crystal_size_min 0.07
_refine_diff_density_max 1.767
_refine_diff_density_min -0.979
_refine_diff_density_rms 0.085
_refine_ls_abs_structure_details 'Flack H D (1983), Acta Cryst. A39, 876-881'
_refine_ls_abs_structure_Flack 0.019(9)
_refine_ls_extinction_method none
_refine_ls_goodness_of_fit_ref 1.055
_refine_ls_hydrogen_treatment constr
_refine_ls_matrix_type full
_refine_ls_number_parameters 802
_refine_ls_number_reflns 13889
_refine_ls_number_restraints 1
_refine_ls_restrained_S_all 1.055
_refine_ls_R_factor_all 0.0491
_refine_ls_R_factor_gt 0.0431
_refine_ls_shift/su_max 0.001
_refine_ls_shift/su_mean 0.000
_refine_ls_structure_factor_coef Fsqd
_refine_ls_weighting_details 'calc w=1/[\s^2^(Fo^2^)+(0.0357P)^2^+11.9275P] where P=(Fo^2^+2Fc^2^)/3'
_refine_ls_weighting_scheme calc
_refine_ls_wR_factor_gt 0.0935
_refine_ls_wR_factor_ref 0.0975
_reflns_number_gt 12713
_reflns_number_total 13889
_reflns_threshold_expression >2sigma(I)
_cod_data_source_file ja7107933-file006.cif
_cod_data_source_block shelxl
_cod_original_cell_volume 6381.8(14)
_cod_original_sg_symbol_H-M 'C 2 '
_cod_database_code 4107867

loop_
_symmetry_equiv_pos_as_xyz
'x, y, z'
'-x, y, -z'
'x+1/2, y+1/2, z'
'-x+1/2, y+1/2, -z'

loop_
_atom_site_label
_atom_site_type_symbol
_atom_site_fract_x
_atom_site_fract_y
_atom_site_fract_z
_atom_site_U_iso_or_equiv
_atom_site_adp_type
_atom_site_occupancy
_atom_site_symmetry_multiplicity
_atom_site_calc_flag
_atom_site_refinement_flags
Eu1 Eu 0.5000 0.385032(15) 1.0000 0.02685(8) Uani 1 2 d S
O1 O 0.60423(13) 0.37475(19) 1.10139(13) 0.0258(6) Uani 1 1 d .
O2 O 0.54593(15) 0.2671(2) 0.97097(16) 0.0282(6) Uani 1 1 d .
O3 O 0.42811(18) 0.4978(3) 0.99806(18) 0.0284(9) Uani 1 1 d .
N1 N 0.3250(2) 0.5611(3) 0.8276(2) 0.0393(9) Uani 1 1 d .
H1 H 0.3587 0.6033 0.8403 0.052 Uiso 1 1 calc R
N2 N 0.2507(2) 0.5038(3) 0.8992(2) 0.0448(10) Uani 1 1 d .
H2 H 0.2294 0.4528 0.8997 0.060 Uiso 1 1 calc R
N3 N 0.5215(3) 0.0784(4) 1.0715(3) 0.0618(18) Uani 1 1 d .
H3 H 0.5651 0.0883 1.1075 0.082 Uiso 1 1 calc R
C1 C 0.6332(2) 0.2979(3) 1.1290(2) 0.0248(8) Uani 1 1 d .
C2 C 0.6295(2) 0.2699(3) 1.1890(2) 0.0341(10) Uani 1 1 d .
H2A H 0.6078 0.3054 1.2080 0.045 Uiso 1 1 calc R
C3 C 0.6572(3) 0.1922(3) 1.2192(2) 0.0369(11) Uani 1 1 d .
H3A H 0.6545 0.1757 1.2586 0.049 Uiso 1 1 calc R
C4 C 0.6901(2) 0.1362(3) 1.1914(2) 0.0335(9) Uani 1 1 d .
C5 C 0.7167(3) 0.0526(3) 1.2200(2) 0.0412(12) Uani 1 1 d .
H5 H 0.7133 0.0344 1.2586 0.055 Uiso 1 1 calc R
C6 C 0.7469(3) -0.0003(3) 1.1919(3) 0.0448(12) Uani 1 1 d .
H6 H 0.7649 -0.0538 1.2119 0.060 Uiso 1 1 calc R
C7 C 0.7510(3) 0.0252(3) 1.1324(3) 0.0394(11) Uani 1 1 d .
H7 H 0.7710 -0.0119 1.1128 0.052 Uiso 1 1 calc R
C8 C 0.7255(2) 0.1047(3) 1.1035(2) 0.0315(10) Uani 1 1 d .
H8 H 0.7289 0.1213 1.0645 0.042 Uiso 1 1 calc R
C9 C 0.6940(2) 0.1622(3) 1.1320(2) 0.0260(9) Uani 1 1 d .
C10 C 0.6665(2) 0.2451(3) 1.1009(2) 0.0237(8) Uani 1 1 d .
C11 C 0.6710(2) 0.2723(3) 1.0382(2) 0.0232(8) Uani 1 1 d .
C12 C 0.7382(2) 0.2922(3) 1.0411(2) 0.0258(9) Uani 1 1 d .
C13 C 0.8021(2) 0.2918(3) 1.1035(2) 0.0295(9) Uani 1 1 d .
H13 H 0.8012 0.2771 1.1441 0.039 Uiso 1 1 calc R
C14 C 0.8654(2) 0.3127(3) 1.1051(3) 0.0394(11) Uani 1 1 d .
H14 H 0.9068 0.3115 1.1468 0.052 Uiso 1 1 calc R
C15 C 0.8693(3) 0.3357(4) 1.0463(3) 0.0444(12) Uani 1 1 d .
H15 H 0.9126 0.3506 1.0485 0.059 Uiso 1 1 calc R
C16 C 0.8082(3) 0.3364(4) 0.9840(3) 0.0438(15) Uani 1 1 d .
H16 H 0.8108 0.3507 0.9441 0.058 Uiso 1 1 calc R
C17 C 0.7420(3) 0.3155(3) 0.9805(2) 0.0299(11) Uani 1 1 d .
C18 C 0.6788(3) 0.3174(3) 0.9175(3) 0.0358(11) Uani 1 1 d .
H18 H 0.6810 0.3303 0.8772 0.048 Uiso 1 1 calc R
C19 C 0.6151(2) 0.3007(3) 0.9148(2) 0.0335(10) Uani 1 1 d .
H19 H 0.5741 0.3033 0.8729 0.045 Uiso 1 1 calc R
C20 C 0.6101(2) 0.2791(3) 0.9757(2) 0.0263(9) Uani 1 1 d .
C21 C 0.4560(2) 0.5632(3) 1.0421(2) 0.0250(8) Uani 1 1 d .
C22 C 0.4451(3) 0.5656(3) 1.1012(2) 0.0341(10) Uani 1 1 d .
H22 H 0.4173 0.5229 1.1068 0.045 Uiso 1 1 calc R
C23 C 0.4741(2) 0.6281(3) 1.1495(2) 0.0346(10) Uani 1 1 d .
H23 H 0.4648 0.6291 1.1869 0.046 Uiso 1 1 calc R
C24 C 0.5185(2) 0.6920(3) 1.1435(2) 0.0271(9) Uani 1 1 d .
C25 C 0.5530(2) 0.7556(3) 1.1956(2) 0.0359(11) Uani 1 1 d .
H25 H 0.5448 0.7563 1.2337 0.048 Uiso 1 1 calc R
C26 C 0.5973(3) 0.8148(4) 1.1909(3) 0.0392(14) Uani 1 1 d .
H26 H 0.6193 0.8561 1.2253 0.052 Uiso 1 1 calc R
C27 C 0.6099(3) 0.8135(3) 1.1337(2) 0.0383(11) Uani 1 1 d .
H27 H 0.6416 0.8530 1.1310 0.051 Uiso 1 1 calc R
C28 C 0.5763(2) 0.7550(3) 1.0820(2) 0.0303(9) Uani 1 1 d .
H28 H 0.5846 0.7568 1.0441 0.040 Uiso 1 1 calc R
C29 C 0.5295(3) 0.6919(3) 1.0842(2) 0.0237(11) Uani 1 1 d .
C30 C 0.4952(2) 0.6276(3) 1.03206(19) 0.0242(8) Uani 1 1 d .
C31 C 0.2583(3) 0.6006(4) 0.8157(4) 0.069(2) Uani 1 1 d .
H31A H 0.2324 0.6180 0.7679 0.092 Uiso 1 1 calc R
H31B H 0.2682 0.6525 0.8437 0.092 Uiso 1 1 calc R
C32 C 0.2130(3) 0.5411(5) 0.8321(3) 0.0651(18) Uani 1 1 d .
H32A H 0.1724 0.5731 0.8291 0.087 Uiso 1 1 calc R
H32B H 0.1955 0.4949 0.7983 0.087 Uiso 1 1 calc R
C33 C 0.3232(4) 0.5152(5) 0.7706(3) 0.076(2) Uani 1 1 d .
H33A H 0.2953 0.4635 0.7627 0.114 Uiso 1 1 calc R
H33B H 0.3706 0.4999 0.7802 0.114 Uiso 1 1 calc R
H33C H 0.3023 0.5513 0.7305 0.114 Uiso 1 1 calc R
C34 C 0.2546(4) 0.5566(5) 0.9543(4) 0.078(2) Uani 1 1 d .
H34A H 0.2837 0.6064 0.9593 0.117 Uiso 1 1 calc R
H34B H 0.2751 0.5236 0.9961 0.117 Uiso 1 1 calc R
H34C H 0.2078 0.5752 0.9445 0.117 Uiso 1 1 calc R
C35 C 0.5259(5) 0.0009(5) 1.0340(6) 0.118(5) Uani 1 1 d .
H35A H 0.5723 -0.0010 1.0358 0.157 Uiso 1 1 calc R
H35B H 0.5207 -0.0508 1.0564 0.157 Uiso 1 1 calc R
C36 C 0.4696(4) 0.0766(5) 1.0972(4) 0.083(2) Uani 1 1 d .
H36A H 0.4227 0.0817 1.0594 0.124 Uiso 1 1 calc R
H36B H 0.4783 0.1242 1.1283 0.124 Uiso 1 1 calc R
H36C H 0.4736 0.0229 1.1208 0.124 Uiso 1 1 calc R
Li1 Li 0.3512(4) 0.4771(5) 0.9112(4) 0.0354(17) Uani 1 1 d .
Li2 Li 0.5000 0.1755(11) 1.0000 0.044(4) Uani 1 2 d S
Eu1' Eu 0.5000 0.631751(17) 0.5000 0.03309(9) Uani 1 2 d S
O1' O 0.50353(14) 0.64277(19) 0.39661(14) 0.0282(6) Uani 1 1 d .
O2' O 0.57416(16) 0.7496(2) 0.52520(16) 0.0312(7) Uani 1 1 d .
O3' O 0.43066(19) 0.5199(2) 0.50502(18) 0.0295(9) Uani 1 1 d .
N1' N 0.5012(2) 0.4567(3) 0.67683(19) 0.0336(8) Uani 1 1 d .
H1' H 0.5079 0.4070 0.6583 0.045 Uiso 1 1 calc R
N2' N 0.3527(2) 0.4904(3) 0.6054(2) 0.0376(9) Uani 1 1 d .
H2' H 0.3408 0.5306 0.6286 0.050 Uiso 1 1 calc R
N3' N 0.5467(3) 0.9371(4) 0.5719(3) 0.0529(15) Uani 1 1 d .
H3' H 0.5378 0.9272 0.6080 0.070 Uiso 1 1 calc R
C1' C 0.5040(2) 0.7197(3) 0.3689(2) 0.0271(9) Uani 1 1 d .
C2' C 0.4401(2) 0.7509(3) 0.3128(2) 0.0330(10) Uani 1 1 d .
H2' H 0.3993 0.7170 0.2963 0.044 Uiso 1 1 calc R
C3' C 0.4376(2) 0.8288(3) 0.2831(2) 0.0352(10) Uani 1 1 d .
H3' H 0.3950 0.8476 0.2471 0.047 Uiso 1 1 calc R
C4' C 0.4989(2) 0.8824(3) 0.3059(2) 0.0328(9) Uani 1 1 d .
C5' C 0.4975(3) 0.9633(3) 0.2746(3) 0.0421(12) Uani 1 1 d .
H5' H 0.4557 0.9816 0.2373 0.056 Uiso 1 1 calc R
C6' C 0.5563(3) 1.0148(3) 0.2977(3) 0.0469(13) Uani 1 1 d .
H6' H 0.5544 1.0677 0.2766 0.062 Uiso 1 1 calc R
C7' C 0.6198(3) 0.9872(3) 0.3541(3) 0.0438(12) Uani 1 1 d .
H7' H 0.6599 1.0223 0.3703 0.058 Uiso 1 1 calc R
C8' C 0.6231(2) 0.9090(3) 0.3855(2) 0.0333(10) Uani 1 1 d .
H8' H 0.6654 0.8919 0.4227 0.044 Uiso 1 1 calc R
C9' C 0.5624(2) 0.8537(3) 0.3616(2) 0.0262(9) Uani 1 1 d .
C10' C 0.5653(2) 0.7715(3) 0.3935(2) 0.0250(8) Uani 1 1 d .
C11' C 0.6311(2) 0.7424(3) 0.4546(2) 0.0241(8) Uani 1 1 d .
C12' C 0.6936(2) 0.7211(3) 0.4489(2) 0.0280(9) Uani 1 1 d .
C13' C 0.6942(2) 0.7175(3) 0.3849(2) 0.0298(9) Uani 1 1 d .
H13' H 0.6529 0.7298 0.3448 0.040 Uiso 1 1 calc R
C14' C 0.7550(3) 0.6960(3) 0.3811(3) 0.0400(11) Uani 1 1 d .
H14' H 0.7540 0.6943 0.3384 0.053 Uiso 1 1 calc R
C15' C 0.8172(3) 0.6769(3) 0.4390(3) 0.0435(12) Uani 1 1 d .
H15' H 0.8579 0.6629 0.4354 0.058 Uiso 1 1 calc R
C16' C 0.8187(3) 0.6786(4) 0.5016(3) 0.0439(15) Uani 1 1 d .
H16' H 0.8609 0.6656 0.5406 0.058 Uiso 1 1 calc R
C17' C 0.7573(3) 0.6998(3) 0.5090(3) 0.0312(11) Uani 1 1 d .
C18' C 0.7576(3) 0.6999(3) 0.5731(3) 0.0364(11) Uani 1 1 d .
H18' H 0.7996 0.6883 0.6127 0.048 Uiso 1 1 calc R
C19' C 0.6977(3) 0.7165(3) 0.5780(2) 0.0389(11) Uani 1 1 d .
H19' H 0.6988 0.7146 0.6207 0.052 Uiso 1 1 calc R
C20' C 0.6328(2) 0.7368(3) 0.5186(2) 0.0284(9) Uani 1 1 d .
C21' C 0.4147(2) 0.4538(3) 0.4612(2) 0.0271(9) Uani 1 1 d .
C22' C 0.3452(2) 0.4483(3) 0.4044(2) 0.0333(10) Uani 1 1 d .
H22' H 0.3112 0.4887 0.4008 0.044 Uiso 1 1 calc R
C23' C 0.3275(2) 0.3864(3) 0.3560(2) 0.0339(9) Uani 1 1 d .
H23' H 0.2811 0.3831 0.3208 0.045 Uiso 1 1 calc R
C24' C 0.3787(2) 0.3267(3) 0.3581(2) 0.0287(9) Uani 1 1 d .
C25' C 0.3649(3) 0.2664(3) 0.3046(2) 0.0388(11) Uani 1 1 d .
H25' H 0.3198 0.2646 0.2672 0.052 Uiso 1 1 calc R
C26' C 0.4149(3) 0.2118(4) 0.3062(3) 0.0450(15) Uani 1 1 d .
H26' H 0.4047 0.1746 0.2695 0.060 Uiso 1 1 calc R
C27' C 0.4824(3) 0.2110(3) 0.3633(3) 0.0408(11) Uani 1 1 d .
H27' H 0.5168 0.1727 0.3645 0.054 Uiso 1 1 calc R
C28' C 0.4981(2) 0.2666(3) 0.4174(2) 0.0309(9) Uani 1 1 d .
H28' H 0.5428 0.2647 0.4553 0.041 Uiso 1 1 calc R
C29' C 0.4474(3) 0.3261(3) 0.4162(2) 0.0251(11) Uani 1 1 d .
C30' C 0.4641(2) 0.3897(3) 0.46941(19) 0.0257(8) Uani 1 1 d .
C31' C 0.4553(3) 0.4345(4) 0.7064(3) 0.0523(14) Uani 1 1 d .
H31C H 0.4530 0.4825 0.7339 0.070 Uiso 1 1 calc R
H31D H 0.4740 0.3843 0.7361 0.070 Uiso 1 1 calc R
C32' C 0.3821(3) 0.4148(4) 0.6496(3) 0.0504(14) Uani 1 1 d .
H32C H 0.3845 0.3664 0.6226 0.067 Uiso 1 1 calc R
H32D H 0.3513 0.3985 0.6692 0.067 Uiso 1 1 calc R
C33' C 0.5717(3) 0.4857(4) 0.7280(3) 0.0492(13) Uani 1 1 d .
H33D H 0.5680 0.5416 0.7453 0.074 Uiso 1 1 calc R
H33E H 0.6024 0.4896 0.7071 0.074 Uiso 1 1 calc R
H33F H 0.5910 0.4447 0.7651 0.074 Uiso 1 1 calc R
C34' C 0.2882(3) 0.4674(4) 0.5420(3) 0.0512(14) Uani 1 1 d .
H34D H 0.2995 0.4235 0.5176 0.077 Uiso 1 1 calc R
H34E H 0.2703 0.5179 0.5136 0.077 Uiso 1 1 calc R
H34F H 0.2528 0.4457 0.5536 0.077 Uiso 1 1 calc R
C35' C 0.5084(5) 1.0153(6) 0.5365(5) 0.091(3) Uani 1 1 d .
H35C H 0.5369 1.0659 0.5588 0.121 Uiso 1 1 calc R
H35D H 0.4646 1.0192 0.5399 0.121 Uiso 1 1 calc R
C36' C 0.6232(4) 0.9417(5) 0.5981(4) 0.081(2) Uani 1 1 d .
H36D H 0.6341 0.9429 0.5604 0.122 Uiso 1 1 calc R
H36E H 0.6450 0.8917 0.6262 0.122 Uiso 1 1 calc R
H36F H 0.6410 0.9933 0.6252 0.122 Uiso 1 1 calc R
Li1' Li 0.4400(4) 0.5396(5) 0.5934(4) 0.0344(17) Uani 1 1 d .
Li2' Li 0.5000 0.8353(9) 0.5000 0.035(3) Uani 1 2 d S

loop_
_atom_site_aniso_label
_atom_site_aniso_U_11
_atom_site_aniso_U_22
_atom_site_aniso_U_33
_atom_site_aniso_U_23
_atom_site_aniso_U_13
_atom_site_aniso_U_12
Eu1 0.02278(14) 0.01745(16) 0.03448(17) 0.000 0.00840(13) 0.000
O1 0.0214(12) 0.0258(15) 0.0296(14) -0.0022(12) 0.0113(11) 0.0006(12)
O2 0.0228(15) 0.0283(16) 0.0345(17) 0.0005(13) 0.0141(14) 0.0030(12)
O3 0.0263(18) 0.021(2) 0.038(2) -0.0012(15) 0.0156(16) -0.0018(15)
N1 0.028(2) 0.040(2) 0.048(2) 0.0084(19) 0.0165(19) 0.0004(17)
N2 0.037(2) 0.043(2) 0.062(3) 0.011(2) 0.030(2) 0.0014(19)
N3 0.050(3) 0.049(3) 0.065(4) 0.020(3) 0.008(3) -0.014(3)
C1 0.022(2) 0.022(2) 0.026(2) -0.0021(16) 0.0085(17) -0.0029(15)
C2 0.033(2) 0.039(3) 0.032(2) -0.0026(19) 0.016(2) -0.002(2)
C3 0.038(3) 0.045(3) 0.026(2) 0.005(2) 0.014(2) -0.003(2)
C4 0.029(2) 0.037(2) 0.031(2) 0.007(2) 0.0111(18) 0.000(2)
C5 0.040(3) 0.038(3) 0.035(2) 0.017(2) 0.008(2) 0.003(2)
C6 0.038(3) 0.029(3) 0.056(3) 0.017(2) 0.012(2) 0.008(2)
C7 0.038(3) 0.030(3) 0.046(3) 0.006(2) 0.015(2) 0.008(2)
C8 0.035(2) 0.023(2) 0.037(2) 0.0045(17) 0.016(2) 0.0034(17)
C9 0.0202(19) 0.027(2) 0.024(2) 0.0026(16) 0.0045(17) 0.0009(16)
C10 0.0175(19) 0.027(2) 0.025(2) 0.0041(16) 0.0086(16) 0.0007(16)
C11 0.024(2) 0.020(2) 0.029(2) 0.0048(17) 0.0151(18) 0.0085(18)
C12 0.027(2) 0.017(2) 0.035(2) 0.0005(17) 0.017(2) 0.0016(16)
C13 0.029(2) 0.025(2) 0.036(2) 0.0042(18) 0.016(2) 0.0062(18)
C14 0.027(2) 0.040(3) 0.056(3) -0.002(2) 0.023(2) 0.003(2)
C15 0.027(2) 0.055(3) 0.063(3) -0.001(3) 0.030(3) 0.000(2)
C16 0.048(3) 0.044(4) 0.058(3) 0.015(3) 0.041(3) 0.010(3)
C17 0.033(3) 0.029(2) 0.036(3) 0.003(2) 0.024(3) 0.007(2)
C18 0.050(3) 0.032(3) 0.036(3) 0.006(2) 0.029(2) 0.007(2)
C19 0.033(2) 0.038(3) 0.025(2) 0.0089(19) 0.010(2) 0.013(2)
C20 0.026(2) 0.029(2) 0.023(2) -0.0022(17) 0.0109(18) 0.0037(18)
C21 0.025(2) 0.024(2) 0.030(2) 0.0060(16) 0.0160(18) 0.0043(16)
C22 0.041(3) 0.034(3) 0.039(3) 0.0000(19) 0.029(2) -0.004(2)
C23 0.043(3) 0.036(3) 0.036(2) 0.003(2) 0.028(2) 0.004(2)
C24 0.025(2) 0.030(2) 0.028(2) -0.0014(17) 0.0131(18) 0.0057(17)
C25 0.038(3) 0.045(3) 0.027(2) -0.007(2) 0.017(2) 0.007(2)
C26 0.039(3) 0.042(3) 0.028(2) -0.015(2) 0.008(2) -0.005(2)
C27 0.037(3) 0.038(3) 0.040(3) -0.011(2) 0.019(2) -0.015(2)
C28 0.038(2) 0.025(2) 0.032(2) -0.0024(18) 0.020(2) -0.0025(19)
C29 0.025(2) 0.020(2) 0.022(2) 0.0018(17) 0.0075(19) 0.0020(18)
C30 0.026(2) 0.023(2) 0.028(2) -0.0021(17) 0.0160(17) 0.0038(18)
C31 0.058(4) 0.068(4) 0.094(5) 0.049(4) 0.045(4) 0.026(3)
C32 0.033(3) 0.085(5) 0.077(4) 0.033(4) 0.025(3) 0.015(3)
C33 0.093(5) 0.085(5) 0.046(4) 0.013(3) 0.030(4) 0.024(4)
C34 0.077(5) 0.091(5) 0.080(5) 0.005(4) 0.049(4) 0.034(4)
C35 0.077(6) 0.022(4) 0.201(13) 0.030(6) 0.019(6) 0.007(3)
C36 0.085(5) 0.069(5) 0.095(5) 0.038(4) 0.042(5) -0.007(4)
Li1 0.032(4) 0.028(4) 0.045(4) 0.005(3) 0.017(4) 0.009(3)
Li2 0.026(7) 0.048(10) 0.056(9) 0.000 0.017(7) 0.000
Eu1' 0.0478(2) 0.01963(18) 0.0454(2) 0.000 0.03316(17) 0.000
O1' 0.0279(14) 0.0244(15) 0.0367(15) 0.0015(13) 0.0188(13) 0.0010(12)
O2' 0.0325(16) 0.0318(17) 0.0378(17) -0.0013(14) 0.0235(15) -0.0010(13)
O3' 0.037(2) 0.017(2) 0.043(2) -0.0017(15) 0.0257(17) 0.0017(15)
N1' 0.035(2) 0.032(2) 0.037(2) -0.0031(16) 0.0196(18) 0.0027(16)
N2' 0.036(2) 0.036(2) 0.050(2) -0.0029(18) 0.028(2) -0.0024(17)
N3' 0.076(4) 0.035(3) 0.060(3) -0.012(2) 0.043(3) -0.021(3)
C1' 0.027(2) 0.028(2) 0.031(2) 0.0000(17) 0.0171(19) 0.0029(17)
C2' 0.023(2) 0.038(3) 0.035(2) -0.003(2) 0.0116(19) -0.0012(19)
C3' 0.026(2) 0.046(3) 0.026(2) 0.0019(19) 0.0067(19) 0.008(2)
C4' 0.032(2) 0.032(2) 0.036(2) 0.002(2) 0.0177(18) 0.005(2)
C5' 0.053(3) 0.036(3) 0.039(3) 0.011(2) 0.023(2) 0.014(2)
C6' 0.064(4) 0.029(3) 0.057(3) 0.014(2) 0.037(3) 0.006(2)
C7' 0.048(3) 0.031(3) 0.056(3) 0.004(2) 0.028(3) -0.007(2)
C8' 0.035(2) 0.026(2) 0.039(2) 0.0022(17) 0.018(2) -0.0019(17)
C9' 0.033(2) 0.023(2) 0.027(2) -0.0006(15) 0.0171(19) -0.0002(16)
C10' 0.0202(19) 0.031(2) 0.029(2) 0.0001(17) 0.0149(17) 0.0013(17)
C11' 0.023(2) 0.021(2) 0.025(2) 0.0013(16) 0.0089(18) -0.0020(16)
C12' 0.029(2) 0.018(2) 0.039(3) 0.0003(18) 0.017(2) -0.0034(17)
C13' 0.031(2) 0.025(2) 0.034(2) -0.0012(18) 0.016(2) -0.0055(18)
C14' 0.044(3) 0.035(3) 0.057(3) -0.002(2) 0.037(3) -0.005(2)
C15' 0.029(3) 0.044(3) 0.067(4) 0.003(3) 0.031(3) 0.002(2)
C16' 0.017(2) 0.040(3) 0.070(4) 0.018(3) 0.016(3) 0.005(2)
C17' 0.024(2) 0.025(2) 0.041(3) 0.005(2) 0.012(2) 0.0003(19)
C18' 0.032(3) 0.031(3) 0.038(3) 0.009(2) 0.009(2) 0.000(2)
C19' 0.047(3) 0.040(3) 0.030(2) 0.009(2) 0.019(2) -0.003(2)
C20' 0.032(2) 0.026(2) 0.029(2) 0.0004(18) 0.015(2) -0.0036(19)
C21' 0.029(2) 0.024(2) 0.031(2) 0.0082(17) 0.0166(19) 0.0028(17)
C22' 0.023(2) 0.037(3) 0.036(2) 0.0082(19) 0.0099(19) 0.0050(18)
C23' 0.0234(18) 0.040(2) 0.030(2) 0.007(2) 0.0049(17) -0.003(2)
C24' 0.029(2) 0.029(2) 0.026(2) 0.0040(17) 0.0115(18) -0.0042(17)
C25' 0.035(2) 0.045(3) 0.029(2) -0.005(2) 0.008(2) -0.013(2)
C26' 0.054(3) 0.042(4) 0.039(3) -0.016(2) 0.021(3) -0.010(3)
C27' 0.042(3) 0.034(3) 0.046(3) -0.010(2) 0.020(2) -0.001(2)
C28' 0.036(2) 0.024(2) 0.033(2) -0.0053(18) 0.017(2) 0.0002(19)
C29' 0.032(3) 0.021(2) 0.025(2) 0.0035(17) 0.016(2) -0.004(2)
C30' 0.0274(19) 0.023(2) 0.0274(19) -0.0018(19) 0.0136(17) -0.003(2)
C31' 0.053(3) 0.067(4) 0.038(3) 0.011(3) 0.022(3) -0.006(3)
C32' 0.047(3) 0.055(3) 0.050(3) 0.014(2) 0.023(3) -0.010(2)
C33' 0.039(3) 0.063(4) 0.044(3) -0.009(3) 0.018(2) 0.004(3)
C34' 0.036(3) 0.056(3) 0.059(3) 0.006(3) 0.020(3) -0.004(2)
C35' 0.126(8) 0.046(5) 0.143(9) -0.040(5) 0.099(8) -0.024(5)
C36' 0.081(5) 0.062(5) 0.112(6) -0.025(4) 0.054(5) -0.036(4)
Li1' 0.038(4) 0.029(4) 0.045(4) 0.000(3) 0.026(4) -0.006(3)
Li2' 0.053(8) 0.021(7) 0.045(7) 0.000 0.035(7) 0.000

loop_
_atom_type_symbol
_atom_type_description
_atom_type_scat_dispersion_real
_atom_type_scat_dispersion_imag
_atom_type_scat_source
C C 0.0033 0.0016 'International Tables Vol C Tables 4.2.6.8 and 6.1.1.4'
H H 0.0000 0.0000 'International Tables Vol C Tables 4.2.6.8 and 6.1.1.4'
N N 0.0061 0.0033 'International Tables Vol C Tables 4.2.6.8 and 6.1.1.4'
O O 0.0106 0.0060 'International Tables Vol C Tables 4.2.6.8 and 6.1.1.4'
Li Li -0.0003 0.0001 'International Tables Vol C Tables 4.2.6.8 and 6.1.1.4'
Eu Eu -0.1578 3.6682 'International Tables Vol C Tables 4.2.6.8 and 6.1.1.4'

loop_
_geom_angle_atom_site_label_1
_geom_angle_atom_site_label_2
_geom_angle_atom_site_label_3
_geom_angle
_geom_angle_site_symmetry_1
_geom_angle_site_symmetry_3
O2 Eu1 O2 75.00(15) 2_657 .
O2 Eu1 O3 163.67(10) 2_657 2_657
O2 Eu1 O3 103.75(12) . 2_657
O2 Eu1 O3 103.75(12) 2_657 .
O2 Eu1 O3 163.67(10) . .
O3 Eu1 O3 82.02(18) 2_657 .
O2 Eu1 O1 91.11(10) 2_657 .
O2 Eu1 O1 82.62(10) . .
O3 Eu1 O1 72.64(11) 2_657 .
O3 Eu1 O1 113.71(11) . .
O2 Eu1 O1 82.62(10) 2_657 2_657
O2 Eu1 O1 91.11(10) . 2_657
O3 Eu1 O1 113.71(11) 2_657 2_657
O3 Eu1 O1 72.64(11) . 2_657
O1 Eu1 O1 172.12(15) . 2_657
O2 Eu1 C20 22.94(11) 2_657 2_657
O2 Eu1 C20 94.88(11) . 2_657
O3 Eu1 C20 160.66(12) 2_657 2_657
O3 Eu1 C20 81.46(13) . 2_657
O1 Eu1 C20 105.18(10) . 2_657
O1 Eu1 C20 70.47(10) 2_657 2_657
O2 Eu1 C20 94.88(11) 2_657 .
O2 Eu1 C20 22.94(11) . .
O3 Eu1 C20 81.46(13) 2_657 .
O3 Eu1 C20 160.66(12) . .
O1 Eu1 C20 70.47(10) . .
O1 Eu1 C20 105.18(10) 2_657 .
C20 Eu1 C20 116.42(17) 2_657 .
O2 Eu1 C21 112.51(10) 2_657 .
O2 Eu1 C21 171.67(11) . .
O3 Eu1 C21 68.01(12) 2_657 .
O3 Eu1 C21 21.44(11) . .
O1 Eu1 C21 93.39(10) . .
O1 Eu1 C21 93.43(10) 2_657 .
C20 Eu1 C21 93.22(11) 2_657 .
C20 Eu1 C21 148.76(11) . .
O2 Eu1 C21 171.67(10) 2_657 2_657
O2 Eu1 C21 112.51(10) . 2_657
O3 Eu1 C21 21.44(11) 2_657 2_657
O3 Eu1 C21 68.01(12) . 2_657
O1 Eu1 C21 93.43(11) . 2_657
O1 Eu1 C21 93.39(10) 2_657 2_657
C20 Eu1 C21 148.76(11) 2_657 2_657
C20 Eu1 C21 93.22(11) . 2_657
C21 Eu1 C21 60.27(14) . 2_657
O2 Eu1 Li1 127.98(17) 2_657 2_657
O2 Eu1 Li1 95.33(16) . 2_657
O3 Eu1 Li1 35.71(17) 2_657 2_657
O3 Eu1 Li1 97.94(17) . 2_657
O1 Eu1 Li1 36.97(17) . 2_657
O1 Eu1 Li1 149.35(16) 2_657 2_657
C20 Eu1 Li1 138.29(17) 2_657 2_657
C20 Eu1 Li1 73.97(17) . 2_657
C21 Eu1 Li1 77.26(17) . 2_657
C21 Eu1 Li1 56.52(16) 2_657 2_657
O2 Eu1 Li1 95.33(16) 2_657 .
O2 Eu1 Li1 127.98(17) . .
O3 Eu1 Li1 97.94(17) 2_657 .
O3 Eu1 Li1 35.71(17) . .
O1 Eu1 Li1 149.35(16) . .
O1 Eu1 Li1 36.97(16) 2_657 .
C20 Eu1 Li1 73.97(17) 2_657 .
C20 Eu1 Li1 138.29(17) . .
C21 Eu1 Li1 56.52(16) . .
C21 Eu1 Li1 77.26(16) 2_657 .
Li1 Eu1 Li1 127.0(3) 2_657 .
C1 O1 Li1 129.4(3) . 2_657
C1 O1 Eu1 122.0(2) . .
Li1 O1 Eu1 97.0(3) 2_657 .
C20 O2 Li2 135.5(4) . .
C20 O2 Eu1 115.0(3) . .
Li2 O2 Eu1 97.9(4) . .
C21 O3 Li1 138.7(4) . .
C21 O3 Eu1 119.4(3) . .
Li1 O3 Eu1 98.6(3) . .
C33 N1 C31 115.2(5) . .
C33 N1 Li1 110.6(4) . .
C31 N1 Li1 104.8(4) . .
C34 N2 C32 115.5(5) . .
C34 N2 Li1 110.8(5) . .
C32 N2 Li1 105.1(4) . .
C36 N3 C35 117.2(7) . .
C36 N3 Li2 111.7(5) . .
C35 N3 Li2 102.1(6) . .
O1 C1 C10 122.3(4) . .
O1 C1 C2 118.3(4) . .
C10 C1 C2 119.4(4) . .
O1 C1 Eu1 37.29(16) . .
C10 C1 Eu1 105.8(3) . .
C2 C1 Eu1 122.4(3) . .
C3 C2 C1 121.2(4) . .
C2 C3 C4 120.9(4) . .
C9 C4 C3 118.8(4) . .
C9 C4 C5 118.9(4) . .
C3 C4 C5 122.2(4) . .
C6 C5 C4 121.1(5) . .
C5 C6 C7 120.3(4) . .
C8 C7 C6 119.9(5) . .
C7 C8 C9 121.2(4) . .
C4 C9 C8 118.5(4) . .
C4 C9 C10 120.5(4) . .
C8 C9 C10 121.0(4) . .
C1 C10 C9 119.0(4) . .
C1 C10 C11 120.7(4) . .
C9 C10 C11 120.2(4) . .
C20 C11 C12 118.9(4) . .
C20 C11 C10 120.3(4) . .
C12 C11 C10 120.8(4) . .
C13 C12 C17 117.6(4) . .
C13 C12 C11 122.2(4) . .
C17 C12 C11 120.2(4) . .
C14 C13 C12 121.1(4) . .
C13 C14 C15 121.5(5) . .
C14 C15 C16 119.5(5) . .
C15 C16 C17 120.5(5) . .
C16 C17 C18 121.4(4) . .
C16 C17 C12 119.8(5) . .
C18 C17 C12 118.8(5) . .
C19 C18 C17 121.1(4) . .
C18 C19 C20 120.8(4) . .
O2 C20 C11 121.4(4) . .
O2 C20 C19 118.6(4) . .
C11 C20 C19 120.1(4) . .
O2 C20 Eu1 42.07(19) . .
C11 C20 Eu1 107.7(3) . .
C19 C20 Eu1 115.5(3) . .
O3 C21 C30 121.8(4) . .
O3 C21 C22 118.5(4) . .
C30 C21 C22 119.7(4) . .
O3 C21 Eu1 39.2(2) . .
C30 C21 Eu1 107.1(3) . .
C22 C21 Eu1 119.0(3) . .
C23 C22 C21 121.8(4) . .
C22 C23 C24 120.2(4) . .
C23 C24 C25 121.3(4) . .
C23 C24 C29 119.1(4) . .
C25 C24 C29 119.6(4) . .
C26 C25 C24 121.3(4) . .
C25 C26 C27 119.4(5) . .
C28 C27 C26 120.8(5) . .
C27 C28 C29 122.2(4) . .
C28 C29 C24 116.7(4) . .
C28 C29 C30 123.8(4) . .
C24 C29 C30 119.5(4) . .
C21 C30 C29 119.4(4) . .
C21 C30 C30 120.1(3) . 2_657
C29 C30 C30 120.4(3) . 2_657
N1 C31 C32 112.7(5) . .
N2 C32 C31 112.5(5) . .
C35 C35 N3 112.2(6) 2_657 .
C35 C35 Li2 75.6(2) 2_657 .
N3 C35 Li2 46.5(3) . .
O3 Li1 O1 91.7(3) . 2_657
O3 Li1 N2 117.2(4) . .
O1 Li1 N2 133.9(5) 2_657 .
O3 Li1 N1 122.5(4) . .
O1 Li1 N1 109.1(4) 2_657 .
N2 Li1 N1 85.9(3) . .
O3 Li1 Eu1 45.7(2) . .
O1 Li1 Eu1 46.06(18) 2_657 .
N2 Li1 Eu1 147.3(4) . .
N1 Li1 Eu1 126.6(3) . .
O2 Li2 O2 89.3(7) . 2_657
O2 Li2 N3 103.8(2) . 2_657
O2 Li2 N3 142.56(18) 2_657 2_657
O2 Li2 N3 142.56(18) . .
O2 Li2 N3 103.8(2) 2_657 .
N3 Li2 N3 86.9(8) 2_657 .
O2 Li2 C35 131.9(4) . 2_657
O2 Li2 C35 135.2(4) 2_657 2_657
N3 Li2 C35 31.3(4) 2_657 2_657
N3 Li2 C35 56.5(5) . 2_657
O2 Li2 C35 135.2(4) . .
O2 Li2 C35 131.9(4) 2_657 .
N3 Li2 C35 56.5(5) 2_657 .
N3 Li2 C35 31.3(4) . .
C35 Li2 C35 28.8(4) 2_657 .
O2 Li2 Eu1 44.6(3) . .
O2 Li2 Eu1 44.6(3) 2_657 .
N3 Li2 Eu1 136.5(4) 2_657 .
N3 Li2 Eu1 136.5(4) . .
C35 Li2 Eu1 165.6(2) 2_657 .
C35 Li2 Eu1 165.6(2) . .
O2' Eu1' O2' 75.61(15) . 2_656
O2' Eu1' O3' 102.66(12) . 2_656
O2' Eu1' O3' 164.26(10) 2_656 2_656
O2' Eu1' O3' 164.26(10) . .
O2' Eu1' O3' 102.66(12) 2_656 .
O3' Eu1' O3' 83.21(18) 2_656 .
O2' Eu1' O1' 92.15(10) . 2_656
O2' Eu1' O1' 81.18(10) 2_656 2_656
O3' Eu1' O1' 114.56(11) 2_656 2_656
O3' Eu1' O1' 72.18(11) . 2_656
O2' Eu1' O1' 81.18(11) . .
O2' Eu1' O1' 92.15(10) 2_656 .
O3' Eu1' O1' 72.18(11) 2_656 .
O3' Eu1' O1' 114.56(11) . .
O1' Eu1' O1' 171.59(15) 2_656 .
O2' Eu1' C20' 22.83(11) . .
O2' Eu1' C20' 95.77(12) 2_656 .
O3' Eu1' C20' 80.36(13) 2_656 .
O3' Eu1' C20' 160.83(12) . .
O1' Eu1' C20' 105.96(11) 2_656 .
O1' Eu1' C20' 69.44(11) . .
O2' Eu1' C20' 95.77(11) . 2_656
O2' Eu1' C20' 22.83(11) 2_656 2_656
O3' Eu1' C20' 160.83(12) 2_656 2_656
O3' Eu1' C20' 80.36(13) . 2_656
O1' Eu1' C20' 69.44(11) 2_656 2_656
O1' Eu1' C20' 105.96(11) . 2_656
C20' Eu1' C20' 117.39(17) . 2_656
O2' Eu1' Li2' 37.80(8) . .
O2' Eu1' Li2' 37.80(8) 2_656 .
O3' Eu1' Li2' 138.40(9) 2_656 .
O3' Eu1' Li2' 138.40(9) . .
O1' Eu1' Li2' 85.80(7) 2_656 .
O1' Eu1' Li2' 85.80(7) . .
C20' Eu1' Li2' 58.69(8) . .
C20' Eu1' Li2' 58.69(9) 2_656 .
O2' Eu1' C21' 171.42(11) . .
O2' Eu1' C21' 112.00(11) 2_656 .
O3' Eu1' C21' 68.92(12) 2_656 .
O3' Eu1' C21' 21.46(11) . .
O1' Eu1' C21' 92.97(10) 2_656 .
O1' Eu1' C21' 94.28(10) . .
C20' Eu1' C21' 148.60(11) . .
C20' Eu1' C21' 92.47(11) 2_656 .
Li2' Eu1' C21' 149.63(8) . .
O2' Eu1' C21' 112.00(11) . 2_656
O2' Eu1' C21' 171.42(11) 2_656 2_656
O3' Eu1' C21' 21.46(11) 2_656 2_656
O3' Eu1' C21' 68.92(12) . 2_656
O1' Eu1' C21' 94.28(10) 2_656 2_656
O1' Eu1' C21' 92.97(10) . 2_656
C20' Eu1' C21' 92.47(11) . 2_656
C20' Eu1' C21' 148.60(11) 2_656 2_656
Li2' Eu1' C21' 149.63(8) . 2_656
C21' Eu1' C21' 60.74(15) . 2_656
O2' Eu1' Li1' 94.06(16) . 2_656
O2' Eu1' Li1' 128.91(16) 2_656 2_656
O3' Eu1' Li1' 35.36(16) 2_656 2_656
O3' Eu1' Li1' 98.86(17) . 2_656
O1' Eu1' Li1' 149.86(16) 2_656 2_656
O1' Eu1' Li1' 36.88(16) . 2_656
C20' Eu1' Li1' 72.96(16) . 2_656
C20' Eu1' Li1' 138.83(16) 2_656 2_656
Li2' Eu1' Li1' 116.25(14) . 2_656
C21' Eu1' Li1' 78.10(16) . 2_656
C21' Eu1' Li1' 56.14(16) 2_656 2_656
C1' O1' Li1' 130.0(3) . 2_656
C1' O1' Eu1' 121.6(2) . .
Li1' O1' Eu1' 97.5(3) 2_656 .
C20' O2' Li2' 138.5(4) . .
C20' O2' Eu1' 115.4(3) . .
Li2' O2' Eu1' 95.4(3) . .
C21' O3' Li1' 137.6(4) . .
C21' O3' Eu1' 119.3(3) . .
Li1' O3' Eu1' 99.6(3) . .
C31' N1' C33' 113.1(4) . .
C31' N1' Li1' 105.1(4) . .
C33' N1' Li1' 118.7(4) . .
C32' N2' C34' 111.1(4) . .
C32' N2' Li1' 103.8(4) . .
C34' N2' Li1' 116.8(4) . .
C36' N3' C35' 114.6(6) . .
C36' N3' Li2' 112.5(5) . .
C35' N3' Li2' 105.1(5) . .
O1' C1' C10' 122.1(4) . .
O1' C1' C2' 119.1(4) . .
C10' C1' C2' 118.8(4) . .
O1' C1' Eu1' 37.76(17) . .
C10' C1' Eu1' 107.5(3) . .
C2' C1' Eu1' 120.2(3) . .
C3' C2' C1' 121.5(4) . .
C2' C3' C4' 121.3(4) . .
C9' C4' C5' 119.5(4) . .
C9' C4' C3' 118.4(4) . .
C5' C4' C3' 122.0(4) . .
C6' C5' C4' 121.5(5) . .
C5' C6' C7' 119.3(5) . .
C8' C7' C6' 120.7(5) . .
C7' C8' C9' 120.8(4) . .
C4' C9' C8' 118.0(4) . .
C4' C9' C10' 120.5(4) . .
C8' C9' C10' 121.4(4) . .
C1' C10' C9' 119.5(4) . .
C1' C10' C11' 119.5(4) . .
C9' C10' C11' 121.0(4) . .
C20' C11' C12' 119.1(4) . .
C20' C11' C10' 120.0(4) . .
C12' C11' C10' 120.9(4) . .
C13' C12' C17' 118.0(4) . .
C13' C12' C11' 122.3(4) . .
C17' C12' C11' 119.6(4) . .
C14' C13' C12' 120.9(5) . .
C13' C14' C15' 121.6(5) . .
C16' C15' C14' 119.4(5) . .
C15' C16' C17' 121.8(5) . .
C18' C17' C12' 119.3(5) . .
C18' C17' C16' 122.5(5) . .
C12' C17' C16' 118.3(5) . .
C19' C18' C17' 121.0(5) . .
C18' C19' C20' 121.0(4) . .
O2' C20' C11' 121.0(4) . .
O2' C20' C19' 119.2(4) . .
C11' C20' C19' 119.8(4) . .
O2' C20' Eu1' 41.8(2) . .
C11' C20' Eu1' 107.7(3) . .
C19' C20' Eu1' 116.0(3) . .
O3' C21' C30' 121.7(4) . .
O3' C21' C22' 119.3(4) . .
C30' C21' C22' 119.0(4) . .
O3' C21' Eu1' 39.2(2) . .
C30' C21' Eu1' 106.0(3) . .
C22' C21' Eu1' 121.1(3) . .
C23' C22' C21' 122.0(4) . .
C22' C23' C24' 120.5(4) . .
C23' C24' C25' 122.7(4) . .
C23' C24' C29' 119.3(4) . .
C25' C24' C29' 117.9(4) . .
C26' C25' C24' 122.2(5) . .
C25' C26' C27' 119.9(5) . .
C28' C27' C26' 120.3(5) . .
C27' C28' C29' 120.9(4) . .
C28' C29' C24' 118.7(4) . .
C28' C29' C30' 122.1(4) . .
C24' C29' C30' 119.1(4) . .
C21' C30' C29' 119.4(4) . .
C21' C30' C30' 120.8(3) . 2_656
C29' C30' C30' 119.7(3) . 2_656
N1' C31' C32' 109.2(4) . .
N2' C32' C31' 110.4(4) . .
N3' C35' C35' 111.9(5) . 2_656
O3' Li1' O1' 90.6(3) . 2_656
O3' Li1' N1' 121.7(4) . .
O1' Li1' N1' 107.3(4) 2_656 .
O3' Li1' N2' 113.0(4) . .
O1' Li1' N2' 143.6(4) 2_656 .
N1' Li1' N2' 84.2(3) . .
O3' Li1' Eu1' 45.1(2) . .
O1' Li1' Eu1' 45.65(18) 2_656 .
N1' Li1' Eu1' 123.7(3) . .
N2' Li1' Eu1' 149.8(4) . .
O2' Li2' O2' 93.7(6) 2_656 .
O2' Li2' N3' 139.30(19) 2_656 .
O2' Li2' N3' 104.8(2) . .
O2' Li2' N3' 104.8(2) 2_656 2_656
O2' Li2' N3' 139.30(19) . 2_656
N3' Li2' N3' 84.5(6) . 2_656
O2' Li2' Eu1' 46.8(3) 2_656 .
O2' Li2' Eu1' 46.8(3) . .
N3' Li2' Eu1' 137.8(3) . .
N3' Li2' Eu1' 137.8(3) 2_656 .

loop_
_geom_bond_atom_site_label_1
_geom_bond_atom_site_label_2
_geom_bond_distance
_geom_bond_site_symmetry_2
Eu1 O2 2.290(3) 2_657
Eu1 O2 2.290(3) .
Eu1 O3 2.302(4) 2_657
Eu1 O3 2.302(4) .
Eu1 O1 2.306(3) .
Eu1 O1 2.306(3) 2_657
Eu1 C20 3.097(4) 2_657
Eu1 C20 3.097(4) .
Eu1 C21 3.174(4) .
Eu1 C21 3.174(4) 2_657
Eu1 Li1 3.178(8) 2_657
Eu1 Li1 3.178(7) .
O1 C1 1.343(5) .
O1 Li1 1.926(8) 2_657
O2 C20 1.332(5) .
O2 Li2 1.984(12) .
O3 C21 1.331(6) .
O3 Li1 1.876(9) .
N1 C33 1.423(8) .
N1 C31 1.452(7) .
N1 Li1 2.101(9) .
N2 C34 1.427(8) .
N2 C32 1.431(7) .
N2 Li1 2.072(9) .
N3 C36 1.456(9) .
N3 C35 1.478(12) .
N3 Li2 2.062(14) .
C1 C10 1.397(6) .
C1 C2 1.424(6) .
C2 C3 1.363(7) .
C3 C4 1.417(7) .
C4 C9 1.403(6) .
C4 C5 1.429(7) .
C5 C6 1.352(7) .
C6 C7 1.406(7) .
C7 C8 1.371(6) .
C8 C9 1.421(6) .
C9 C10 1.438(6) .
C10 C11 1.488(5) .
C11 C20 1.386(6) .
C11 C12 1.434(6) .
C12 C13 1.412(6) .
C12 C17 1.420(6) .
C13 C14 1.369(6) .
C14 C15 1.380(7) .
C15 C16 1.381(8) .
C16 C17 1.411(8) .
C17 C18 1.412(7) .
C18 C19 1.354(7) .
C19 C20 1.432(6) .
C21 C30 1.379(6) .
C21 C22 1.423(6) .
C22 C23 1.352(7) .
C23 C24 1.413(6) .
C24 C25 1.425(6) .
C24 C29 1.427(6) .
C25 C26 1.350(8) .
C26 C27 1.403(7) .
C27 C28 1.365(6) .
C28 C29 1.408(7) .
C29 C30 1.432(6) .
C30 C30 1.515(7) 2_657
C31 C32 1.491(8) .
C35 C35 1.384(19) 2_657
C35 Li2 2.778(18) .
Li1 O1 1.926(8) 2_657
Li2 O2 1.984(12) 2_657
Li2 N3 2.062(14) 2_657
Li2 C35 2.778(18) 2_657
Eu1' O2' 2.298(3) .
Eu1' O2' 2.298(3) 2_656
Eu1' O3' 2.304(4) 2_656
Eu1' O3' 2.304(4) .
Eu1' O1' 2.315(3) 2_656
Eu1' O1' 2.315(3) .
Eu1' C20' 3.114(5) .
Eu1' C20' 3.114(5) 2_656
Eu1' Li2' 3.137(14) .
Eu1' C21' 3.178(4) .
Eu1' C21' 3.178(4) 2_656
Eu1' Li1' 3.210(7) 2_656
O1' C1' 1.335(5) .
O1' Li1' 1.943(8) 2_656
O2' C20' 1.337(5) .
O2' Li2' 1.931(10) .
O3' C21' 1.333(6) .
O3' Li1' 1.884(9) .
N1' C31' 1.444(6) .
N1' C33' 1.465(6) .
N1' Li1' 2.114(9) .
N2' C32' 1.459(7) .
N2' C34' 1.474(7) .
N2' Li1' 2.133(8) .
N3' C36' 1.453(9) .
N3' C35' 1.461(11) .
N3' Li2' 2.117(12) .
C1' C10' 1.404(6) .
C1' C2' 1.429(6) .
C2' C3' 1.355(7) .
C3' C4' 1.423(7) .
C4' C9' 1.408(6) .
C4' C5' 1.418(7) .
C5' C6' 1.364(7) .
C6' C7' 1.410(8) .
C7' C8' 1.374(6) .
C8' C9' 1.428(6) .
C9' C10' 1.435(6) .
C10' C11' 1.489(6) .
C11' C20' 1.393(6) .
C11' C12' 1.430(6) .
C12' C13' 1.415(6) .
C12' C17' 1.423(7) .
C13' C14' 1.374(6) .
C14' C15' 1.376(7) .
C15' C16' 1.361(8) .
C16' C17' 1.428(8) .
C17' C18' 1.406(7) .
C18' C19' 1.353(7) .
C19' C20' 1.426(7) .
C21' C30' 1.391(6) .
C21' C22' 1.427(6) .
C22' C23' 1.346(7) .
C23' C24' 1.410(7) .
C24' C25' 1.418(6) .
C24' C29' 1.425(6) .
C25' C26' 1.345(8) .
C26' C27' 1.400(8) .
C27' C28' 1.375(6) .
C28' C29' 1.407(7) .
C29' C30' 1.439(6) .
C30' C30' 1.494(7) 2_656
C31' C32' 1.506(7) .
C35' C35' 1.472(17) 2_656
Li1' O1' 1.943(8) 2_656
Li2' O2' 1.931(10) 2_656
Li2' N3' 2.117(12) 2_656
